data_4103380
loop_
_publ_author_name
'Anil Kumar'
'Israel Goldberg'
'Mark Botoshansky'
'Yekaterina Buchman'
'Zeev Gross'

_publ_section_title
;
 Oxygen Atom Transfer Reactions from Isolated (Oxo)manganese(V) Corroles
 to Sulfides
;
_journal_name_full 'Journal of the American Chemical Society'
_journal_page_first 15233
_journal_page_last 15245
_journal_paper_doi 10.1021/ja1050296
_journal_volume 132
_journal_year 2010
_chemical_formula_sum 'C45 H33 Cl6 Mn N4 O4'
_chemical_formula_weight 961.39
_chemical_name_systematic
; 
 ? 
;
_space_group_IT_number 60
_symmetry_cell_setting orthorhombic
_symmetry_space_group_name_Hall '-P 2n 2ab'
_symmetry_space_group_name_H-M 'P b c n'
_atom_sites_solution_hydrogens geom
_atom_sites_solution_primary direct
_atom_sites_solution_secondary difmap
_audit_creation_method SHELXL-97
_cell_angle_alpha 90.00
_cell_angle_beta 90.00
_cell_angle_gamma 90.00
_cell_formula_units_Z 8
_cell_length_a 38.806(8)
_cell_length_b 15.342(3)
_cell_length_c 14.647(3)
_cell_measurement_reflns_used 29167
_cell_measurement_temperature 293(2)
_cell_measurement_theta_max 25.02
_cell_measurement_theta_min 1.99
_cell_volume 8720(3)
_computing_cell_refinement 'DENZO HKL2000 (Otwinowski & Minor 1997)'
_computing_data_reduction 'DENZO HKL2000 (Otwinowski & Minor 1997)'
_computing_molecular_graphics 'TEXSAN  (MSC, 1999)'
_computing_structure_refinement 'SHELXL-97 (Sheldrick, 1997)'
_computing_structure_solution 'SHELXS-97 (Sheldrick, 1997)'
_diffrn_ambient_temperature 293(2)
_diffrn_measured_fraction_theta_full 0.988
_diffrn_measured_fraction_theta_max 0.988
_diffrn_measurement_device_type 'Nonius KappaCCD'
_diffrn_measurement_method 'phi- and omega-scans'
_diffrn_radiation_monochromator graphite
_diffrn_radiation_source 'fine-focus sealed tube'
_diffrn_radiation_type MoK\a
_diffrn_radiation_wavelength 0.71073
_diffrn_reflns_av_R_equivalents 0.0630
_diffrn_reflns_av_sigmaI/netI 0.0779
_diffrn_reflns_limit_h_max 0
_diffrn_reflns_limit_h_min -46
_diffrn_reflns_limit_k_max 18
_diffrn_reflns_limit_k_min 0
_diffrn_reflns_limit_l_max 17
_diffrn_reflns_limit_l_min 0
_diffrn_reflns_number 29167
_diffrn_reflns_theta_full 25.02
_diffrn_reflns_theta_max 25.02
_diffrn_reflns_theta_min 1.99
_diffrn_standards_number 0
_exptl_absorpt_coefficient_mu 0.719
_exptl_absorpt_correction_type none
_exptl_crystal_colour black
_exptl_crystal_density_diffrn 1.465
_exptl_crystal_density_method 'not measured'
_exptl_crystal_description plate
_exptl_crystal_F_000 3920
_exptl_crystal_size_max 0.30
_exptl_crystal_size_mid 0.25
_exptl_crystal_size_min 0.15
_refine_diff_density_max 0.839
_refine_diff_density_min -0.835
_refine_diff_density_rms 0.074
_refine_ls_extinction_method none
_refine_ls_goodness_of_fit_ref 1.037
_refine_ls_hydrogen_treatment constr
_refine_ls_matrix_type full
_refine_ls_number_parameters 529
_refine_ls_number_reflns 7608
_refine_ls_number_restraints 1
_refine_ls_restrained_S_all 1.044
_refine_ls_R_factor_all 0.1274
_refine_ls_R_factor_gt 0.0625
_refine_ls_shift/su_max 0.009
_refine_ls_shift/su_mean 0.000
_refine_ls_structure_factor_coef Fsqd
_refine_ls_weighting_details 'calc w=1/[\s^2^(Fo^2^)+(0.1021P)^2^+0.0000P] where P=(Fo^2^+2Fc^2^)/3'
_refine_ls_weighting_scheme calc
_refine_ls_wR_factor_gt 0.1662
_refine_ls_wR_factor_ref 0.1872
_reflns_number_gt 4214
_reflns_number_total 7608
_reflns_threshold_expression >2sigma(I)
_cod_data_source_file ja1050296_si_002_6.cif
_cod_data_source_block 5-Mn
_cod_database_code 4103380

loop_
_symmetry_equiv_pos_as_xyz
'x, y, z'
'-x+1/2, -y+1/2, z+1/2'
'x+1/2, -y+1/2, -z'
'-x, y, -z+1/2'
'-x, -y, -z'
'x-1/2, y-1/2, -z-1/2'
'-x-1/2, y-1/2, z'
'x, -y, z-1/2'

loop_
_atom_site_label
_atom_site_type_symbol
_atom_site_fract_x
_atom_site_fract_y
_atom_site_fract_z
_atom_site_U_iso_or_equiv
_atom_site_adp_type
_atom_site_occupancy
_atom_site_symmetry_multiplicity
_atom_site_calc_flag
_atom_site_refinement_flags
Mn1 Mn 0.633775(18) 0.23986(4) 0.04298(4) 0.0399(2) Uani 1 1 d .
Cl1 Cl 0.62367(5) 0.24155(9) 0.41301(10) 0.0884(6) Uani 1 1 d .
Cl2 Cl 0.62066(4) 0.55251(8) 0.23721(8) 0.0688(4) Uani 1 1 d .
Cl3 Cl 0.50877(5) 0.12146(11) -0.00087(15) 0.1090(7) Uani 1 1 d .
Cl4 Cl 0.53158(5) 0.45416(10) -0.10503(13) 0.1000(6) Uani 1 1 d .
Cl5 Cl 0.66544(5) -0.04373(9) -0.15571(10) 0.0831(5) Uani 1 1 d .
Cl6 Cl 0.67580(5) 0.26838(9) -0.32454(10) 0.0884(6) Uani 1 1 d .
N21 N 0.66400(10) 0.2770(2) 0.1368(2) 0.0406(9) Uani 1 1 d .
N22 N 0.59728(10) 0.3073(2) 0.0960(2) 0.0406(9) Uani 1 1 d .
N23 N 0.61186(10) 0.2217(2) -0.0733(2) 0.0399(9) Uani 1 1 d .
N24 N 0.67641(10) 0.2038(2) -0.0078(2) 0.0403(9) Uani 1 1 d .
O1 O 0.61440(11) 0.1201(2) 0.1099(2) 0.0812(11) Uani 1 1 d .
O2 O 0.57640(14) 0.0242(3) 0.1571(3) 0.1133(17) Uani 1 1 d .
O3 O 0.70358(12) 0.5591(3) -0.0497(3) 0.0927(14) Uani 1 1 d .
O4 O 0.70636(15) 0.4172(3) -0.0288(3) 0.1139(18) Uani 1 1 d .
C1 C 0.69824(13) 0.2574(3) 0.1287(3) 0.0416(11) Uani 1 1 d .
C2 C 0.71588(14) 0.2863(3) 0.2070(3) 0.0514(13) Uani 1 1 d .
H2 H 0.7392 0.2801 0.2196 0.062 Uiso 1 1 calc R
C3 C 0.69105(13) 0.3261(3) 0.2619(3) 0.0485(12) Uani 1 1 d .
H3 H 0.6950 0.3522 0.3183 0.058 Uiso 1 1 calc R
C4 C 0.65904(12) 0.3201(3) 0.2176(3) 0.0400(11) Uani 1 1 d .
C5 C 0.62602(12) 0.3535(3) 0.2396(3) 0.0408(11) Uani 1 1 d .
C6 C 0.59719(13) 0.3452(3) 0.1823(3) 0.0443(11) Uani 1 1 d .
C7 C 0.56255(13) 0.3750(3) 0.1981(3) 0.0528(13) Uani 1 1 d .
H7 H 0.5548 0.4029 0.2506 0.063 Uiso 1 1 calc R
C8 C 0.54300(13) 0.3561(3) 0.1243(3) 0.0537(13) Uani 1 1 d .
H8 H 0.5197 0.3690 0.1171 0.064 Uiso 1 1 calc R
C9 C 0.56443(13) 0.3127(3) 0.0596(3) 0.0428(11) Uani 1 1 d .
C10 C 0.55519(12) 0.2801(3) -0.0268(3) 0.0409(11) Uani 1 1 d .
C11 C 0.57739(13) 0.2380(3) -0.0887(3) 0.0448(12) Uani 1 1 d .
C12 C 0.56917(14) 0.2059(3) -0.1775(3) 0.0551(14) Uani 1 1 d .
H12 H 0.5477 0.2083 -0.2056 0.066 Uiso 1 1 calc R
C13 C 0.59832(14) 0.1712(3) -0.2136(3) 0.0548(14) Uani 1 1 d .
H13 H 0.6002 0.1455 -0.2709 0.066 Uiso 1 1 calc R
C14 C 0.62559(12) 0.1808(3) -0.1492(3) 0.0419(11) Uani 1 1 d .
C15 C 0.65976(12) 0.1542(3) -0.1583(3) 0.0394(11) Uani 1 1 d .
C16 C 0.68519(13) 0.1673(3) -0.0905(3) 0.0400(11) Uani 1 1 d .
C17 C 0.72156(14) 0.1537(3) -0.0887(3) 0.0496(13) Uani 1 1 d .
H17 H 0.7346 0.1291 -0.1353 0.060 Uiso 1 1 calc R
C18 C 0.73428(13) 0.1831(3) -0.0059(3) 0.0467(12) Uani 1 1 d .
H18 H 0.7571 0.1821 0.0133 0.056 Uiso 1 1 calc R
C19 C 0.70577(12) 0.2150(3) 0.0433(3) 0.0411(11) Uani 1 1 d .
C20 C 0.62183(12) 0.3990(3) 0.3289(3) 0.0401(11) Uani 1 1 d .
C21 C 0.62145(14) 0.3542(3) 0.4121(3) 0.0537(13) Uani 1 1 d .
C22 C 0.61872(15) 0.3968(4) 0.4951(3) 0.0654(16) Uani 1 1 d .
H22 H 0.6179 0.3652 0.5492 0.078 Uiso 1 1 calc R
C23 C 0.61719(14) 0.4851(4) 0.4968(3) 0.0627(15) Uani 1 1 d .
H23 H 0.6161 0.5138 0.5526 0.075 Uiso 1 1 calc R
C24 C 0.61724(14) 0.5327(3) 0.4177(3) 0.0568(14) Uani 1 1 d .
H24 H 0.6158 0.5932 0.4191 0.068 Uiso 1 1 calc R
C25 C 0.61948(13) 0.4886(3) 0.3355(3) 0.0447(12) Uani 1 1 d .
C26 C 0.51846(13) 0.2896(3) -0.0560(3) 0.0479(12) Uani 1 1 d .
C27 C 0.49517(15) 0.2198(4) -0.0487(3) 0.0652(15) Uani 1 1 d .
C28 C 0.46170(17) 0.2266(5) -0.0796(4) 0.0850(19) Uani 1 1 d .
H28 H 0.4470 0.1789 -0.0756 0.102 Uiso 1 1 calc R
C29 C 0.45016(17) 0.3023(5) -0.1157(4) 0.089(2) Uani 1 1 d .
H29 H 0.4273 0.3076 -0.1340 0.107 Uiso 1 1 calc R
C30 C 0.47244(18) 0.3713(4) -0.1253(4) 0.0810(18) Uani 1 1 d .
H30 H 0.4651 0.4226 -0.1531 0.097 Uiso 1 1 calc R
C31 C 0.50531(14) 0.3642(3) -0.0937(3) 0.0580(14) Uani 1 1 d .
C32 C 0.67109(12) 0.1104(3) -0.2448(3) 0.0427(12) Uani 1 1 d .
C33 C 0.67505(13) 0.0200(3) -0.2503(3) 0.0549(13) Uani 1 1 d .
C34 C 0.68609(15) -0.0218(4) -0.3283(4) 0.0697(16) Uani 1 1 d .
H34 H 0.6885 -0.0821 -0.3292 0.084 Uiso 1 1 calc R
C35 C 0.69337(17) 0.0260(4) -0.4034(4) 0.081(2) Uani 1 1 d .
H35 H 0.7006 -0.0019 -0.4565 0.097 Uiso 1 1 calc R
C36 C 0.69030(16) 0.1157(4) -0.4025(3) 0.0756(18) Uani 1 1 d .
H36 H 0.6957 0.1482 -0.4541 0.091 Uiso 1 1 calc R
C37 C 0.67908(13) 0.1563(3) -0.3237(3) 0.0543(13) Uani 1 1 d .
C38 C 0.59724(17) 0.0567(4) 0.0977(4) 0.0776(16) Uani 1 1 d .
C39 C 0.5970(3) 0.0042(7) 0.0121(6) 0.181(3) Uani 1 1 d .
H39A H 0.5813 -0.0436 0.0186 0.271 Uiso 1 1 calc R
H39B H 0.6198 -0.0179 0.0006 0.271 Uiso 1 1 calc R
H39C H 0.5899 0.0403 -0.0380 0.271 Uiso 1 1 calc R
C40 C 0.5763(3) 0.0564(6) 0.2472(7) 0.181(3) Uani 1 1 d D
H40A H 0.5715 0.0093 0.2895 0.217 Uiso 1 1 calc R
H40B H 0.5988 0.0803 0.2619 0.217 Uiso 1 1 calc R
C41 C 0.5512(3) 0.1214(6) 0.2560(6) 0.181(3) Uani 1 1 d D
H41A H 0.5530 0.1477 0.3153 0.271 Uiso 1 1 calc R
H41B H 0.5287 0.0960 0.2489 0.271 Uiso 1 1 calc R
H41C H 0.5547 0.1650 0.2099 0.271 Uiso 1 1 calc R
C42 C 0.70591(17) 0.4979(4) 0.0008(4) 0.0763(18) Uani 1 1 d .
C43 C 0.7059(2) 0.5046(4) 0.1014(4) 0.106(2) Uani 1 1 d .
H43A H 0.7071 0.4472 0.1274 0.160 Uiso 1 1 calc R
H43B H 0.6851 0.5327 0.1212 0.160 Uiso 1 1 calc R
H43C H 0.7254 0.5381 0.1209 0.160 Uiso 1 1 calc R
C44 C 0.7074(2) 0.4012(5) -0.1282(5) 0.112(2) Uani 1 1 d .
H44A H 0.6961 0.3464 -0.1419 0.134 Uiso 1 1 calc R
H44B H 0.6951 0.4473 -0.1597 0.134 Uiso 1 1 calc R
C45 C 0.7428(2) 0.3982(6) -0.1608(5) 0.138(3) Uani 1 1 d .
H45A H 0.7429 0.3882 -0.2255 0.207 Uiso 1 1 calc R
H45B H 0.7549 0.3517 -0.1307 0.207 Uiso 1 1 calc R
H45C H 0.7540 0.4526 -0.1477 0.207 Uiso 1 1 calc R

loop_
_atom_site_aniso_label
_atom_site_aniso_U_11
_atom_site_aniso_U_22
_atom_site_aniso_U_33
_atom_site_aniso_U_23
_atom_site_aniso_U_13
_atom_site_aniso_U_12
Mn1 0.0437(5) 0.0412(4) 0.0347(4) -0.0049(3) -0.0014(3) 0.0041(3)
Cl1 0.1494(18) 0.0498(8) 0.0660(9) 0.0080(7) 0.0126(10) 0.0074(9)
Cl2 0.1079(13) 0.0516(8) 0.0469(7) 0.0067(6) -0.0006(7) 0.0029(7)
Cl3 0.0890(15) 0.0820(12) 0.1559(17) 0.0328(11) -0.0129(12) -0.0192(10)
Cl4 0.0761(13) 0.0735(11) 0.1503(16) 0.0320(10) -0.0151(11) 0.0047(9)
Cl5 0.1149(15) 0.0494(8) 0.0851(10) 0.0077(7) 0.0131(9) -0.0022(8)
Cl6 0.1458(17) 0.0538(8) 0.0657(9) 0.0117(7) 0.0128(9) 0.0116(9)
N21 0.038(3) 0.045(2) 0.039(2) -0.0054(17) 0.0048(17) 0.0059(18)
N22 0.043(3) 0.044(2) 0.035(2) -0.0057(16) -0.0026(18) 0.0027(18)
N23 0.047(3) 0.038(2) 0.0352(19) -0.0064(16) 0.0021(18) 0.0046(18)
N24 0.042(3) 0.042(2) 0.037(2) -0.0067(17) -0.0027(18) 0.0054(18)
O1 0.094(3) 0.066(2) 0.083(2) 0.0124(19) -0.011(2) -0.008(2)
O2 0.133(5) 0.115(4) 0.092(3) 0.011(3) 0.028(3) -0.038(3)
O3 0.102(4) 0.079(3) 0.098(3) 0.026(2) -0.014(3) -0.018(2)
O4 0.180(6) 0.080(3) 0.082(3) 0.007(3) 0.012(3) 0.018(3)
C1 0.051(3) 0.041(3) 0.033(2) -0.001(2) -0.005(2) 0.001(2)
C2 0.056(4) 0.053(3) 0.046(3) 0.000(2) -0.004(3) 0.000(3)
C3 0.055(4) 0.049(3) 0.042(3) -0.003(2) -0.006(2) 0.003(2)
C4 0.047(3) 0.040(2) 0.033(2) -0.0021(19) 0.001(2) -0.002(2)
C5 0.049(3) 0.041(2) 0.033(2) -0.0057(19) -0.002(2) -0.001(2)
C6 0.050(3) 0.042(3) 0.041(3) 0.000(2) 0.010(2) 0.007(2)
C7 0.053(4) 0.061(3) 0.044(3) -0.011(2) 0.004(3) 0.003(3)
C8 0.046(3) 0.060(3) 0.055(3) -0.010(2) -0.001(3) 0.008(3)
C9 0.044(3) 0.046(3) 0.038(2) 0.003(2) 0.002(2) 0.006(2)
C10 0.042(3) 0.041(2) 0.040(3) -0.003(2) 0.002(2) 0.003(2)
C11 0.045(3) 0.044(3) 0.045(3) -0.006(2) -0.009(2) 0.001(2)
C12 0.050(4) 0.073(3) 0.042(3) -0.015(2) -0.012(2) 0.014(3)
C13 0.068(4) 0.061(3) 0.036(2) -0.015(2) -0.015(3) 0.005(3)
C14 0.050(3) 0.039(3) 0.037(2) -0.002(2) 0.000(2) 0.000(2)
C15 0.051(3) 0.035(2) 0.032(2) -0.0035(19) 0.002(2) 0.004(2)
C16 0.049(3) 0.034(2) 0.037(3) -0.001(2) 0.002(2) 0.002(2)
C17 0.060(4) 0.042(3) 0.046(3) -0.005(2) 0.005(3) 0.008(2)
C18 0.043(3) 0.045(3) 0.052(3) -0.001(2) -0.001(2) 0.003(2)
C19 0.042(3) 0.039(2) 0.042(3) 0.001(2) 0.000(2) 0.009(2)
C20 0.044(3) 0.043(3) 0.033(2) -0.001(2) -0.002(2) 0.001(2)
C21 0.066(4) 0.052(3) 0.043(3) 0.002(2) 0.005(2) 0.001(3)
C22 0.099(5) 0.064(4) 0.034(3) -0.003(3) 0.006(3) 0.011(3)
C23 0.076(4) 0.072(4) 0.040(3) -0.018(3) 0.006(3) 0.016(3)
C24 0.067(4) 0.055(3) 0.048(3) -0.006(3) 0.003(3) 0.010(3)
C25 0.054(3) 0.047(3) 0.034(2) -0.004(2) -0.004(2) 0.005(2)
C26 0.037(3) 0.057(3) 0.050(3) -0.005(2) 0.001(2) 0.004(2)
C27 0.054(4) 0.074(4) 0.067(3) -0.007(3) -0.003(3) 0.003(3)
C28 0.052(5) 0.100(5) 0.103(5) -0.025(4) -0.007(4) -0.014(4)
C29 0.053(5) 0.122(6) 0.093(5) -0.031(4) -0.017(4) 0.019(5)
C30 0.069(5) 0.082(5) 0.092(4) -0.008(3) -0.019(4) 0.014(4)
C31 0.043(4) 0.067(4) 0.064(3) -0.006(3) -0.007(3) 0.008(3)
C32 0.049(3) 0.042(3) 0.037(3) -0.010(2) -0.004(2) 0.005(2)
C33 0.054(4) 0.050(3) 0.061(3) -0.008(3) -0.001(3) 0.003(3)
C34 0.082(5) 0.054(3) 0.073(4) -0.031(3) -0.005(3) 0.010(3)
C35 0.114(6) 0.081(4) 0.048(3) -0.027(3) 0.001(3) 0.022(4)
C36 0.095(5) 0.090(5) 0.041(3) -0.008(3) 0.010(3) 0.008(4)
C37 0.070(4) 0.051(3) 0.042(3) -0.008(2) 0.006(2) 0.001(3)
C38 0.082(5) 0.068(4) 0.085(4) 0.016(3) 0.012(3) -0.006(3)
C39 0.226(9) 0.157(6) 0.159(4) -0.041(5) 0.000(5) -0.013(5)
C40 0.226(9) 0.157(6) 0.159(4) -0.041(5) 0.000(5) -0.013(5)
C41 0.226(9) 0.157(6) 0.159(4) -0.041(5) 0.000(5) -0.013(5)
C42 0.088(5) 0.057(4) 0.084(5) 0.016(4) 0.001(4) -0.010(3)
C43 0.138(7) 0.099(5) 0.082(5) 0.026(4) -0.001(4) 0.009(5)
C44 0.134(8) 0.099(6) 0.103(6) -0.008(4) 0.003(5) -0.005(5)
C45 0.149(9) 0.136(7) 0.129(7) -0.003(5) 0.045(6) 0.009(6)

loop_
_atom_type_symbol
_atom_type_description
_atom_type_scat_dispersion_real
_atom_type_scat_dispersion_imag
_atom_type_scat_source
Mn Mn 0.3368 0.7283 'International Tables Vol C Tables 4.2.6.8 and 6.1.1.4'
Cl Cl 0.1484 0.1585 'International Tables Vol C Tables 4.2.6.8 and 6.1.1.4'
N N 0.0061 0.0033 'International Tables Vol C Tables 4.2.6.8 and 6.1.1.4'
C C 0.0033 0.0016 'International Tables Vol C Tables 4.2.6.8 and 6.1.1.4'
H H 0.0000 0.0000 'International Tables Vol C Tables 4.2.6.8 and 6.1.1.4'
O O 0.0106 0.0060 'International Tables Vol C Tables 4.2.6.8 and 6.1.1.4'

loop_
_geom_angle_atom_site_label_1
_geom_angle_atom_site_label_2
_geom_angle_atom_site_label_3
_geom_angle
N21 Mn1 N24 80.31(15)
N21 Mn1 N22 90.07(15)
N24 Mn1 N22 163.80(15)
N21 Mn1 N23 163.60(16)
N24 Mn1 N23 89.80(15)
N22 Mn1 N23 96.33(15)
N21 Mn1 O1 97.99(14)
N24 Mn1 O1 103.16(15)
N22 Mn1 O1 91.00(15)
N23 Mn1 O1 96.98(14)
C4 N21 C1 108.5(4)
C4 N21 Mn1 133.2(3)
C1 N21 Mn1 118.2(3)
C9 N22 C6 108.9(4)
C9 N22 Mn1 123.8(3)
C6 N22 Mn1 126.5(3)
C11 N23 C14 108.9(4)
C11 N23 Mn1 123.2(3)
C14 N23 Mn1 127.4(3)
C19 N24 C16 109.0(4)
C19 N24 Mn1 118.3(3)
C16 N24 Mn1 132.8(3)
C38 O1 Mn1 143.2(4)
C38 O2 C40 119.9(7)
C42 O4 C44 118.8(5)
N21 C1 C2 109.5(4)
N21 C1 C19 111.8(4)
C2 C1 C19 138.7(5)
C3 C2 C1 105.8(4)
C3 C2 H2 127.1
C1 C2 H2 127.1
C2 C3 C4 108.4(4)
C2 C3 H3 125.8
C4 C3 H3 125.8
N21 C4 C5 119.9(4)
N21 C4 C3 107.9(4)
C5 C4 C3 132.1(4)
C6 C5 C4 123.5(4)
C6 C5 C20 118.7(4)
C4 C5 C20 117.9(4)
N22 C6 C5 125.4(4)
N22 C6 C7 106.3(4)
C5 C6 C7 128.3(4)
C8 C7 C6 109.2(4)
C8 C7 H7 125.4
C6 C7 H7 125.4
C7 C8 C9 107.7(4)
C7 C8 H8 126.1
C9 C8 H8 126.1
N22 C9 C10 124.1(4)
N22 C9 C8 107.9(4)
C10 C9 C8 128.0(4)
C11 C10 C9 125.9(4)
C11 C10 C26 116.3(4)
C9 C10 C26 117.7(4)
N23 C11 C10 124.8(4)
N23 C11 C12 107.7(4)
C10 C11 C12 127.5(5)
C13 C12 C11 107.7(4)
C13 C12 H12 126.1
C11 C12 H12 126.1
C12 C13 C14 108.7(4)
C12 C13 H13 125.7
C14 C13 H13 125.7
N23 C14 C15 125.2(4)
N23 C14 C13 107.0(4)
C15 C14 C13 127.8(4)
C14 C15 C16 123.7(4)
C14 C15 C32 119.4(4)
C16 C15 C32 116.9(4)
N24 C16 C15 120.2(4)
N24 C16 C17 106.7(4)
C15 C16 C17 133.0(4)
C18 C17 C16 108.7(4)
C18 C17 H17 125.6
C16 C17 H17 125.6
C17 C18 C19 106.3(4)
C17 C18 H18 126.8
C19 C18 H18 126.8
N24 C19 C18 109.2(4)
N24 C19 C1 111.2(4)
C18 C19 C1 139.6(5)
C25 C20 C21 115.4(4)
C25 C20 C5 122.3(4)
C21 C20 C5 122.3(4)
C22 C21 C20 122.2(4)
C22 C21 Cl1 118.0(4)
C20 C21 Cl1 119.8(3)
C23 C22 C21 119.4(5)
C23 C22 H22 120.3
C21 C22 H22 120.3
C22 C23 C24 121.1(4)
C22 C23 H23 119.4
C24 C23 H23 119.4
C23 C24 C25 118.4(5)
C23 C24 H24 120.8
C25 C24 H24 120.8
C20 C25 C24 123.4(4)
C20 C25 Cl2 120.1(3)
C24 C25 Cl2 116.4(4)
C31 C26 C27 115.3(5)
C31 C26 C10 123.5(5)
C27 C26 C10 121.2(5)
C28 C27 C26 121.6(6)
C28 C27 Cl3 118.8(5)
C26 C27 Cl3 119.6(4)
C29 C28 C27 120.3(6)
C29 C28 H28 119.8
C27 C28 H28 119.8
C28 C29 C30 119.5(6)
C28 C29 H29 120.2
C30 C29 H29 120.2
C31 C30 C29 119.6(6)
C31 C30 H30 120.2
C29 C30 H30 120.2
C30 C31 C26 123.6(6)
C30 C31 Cl4 117.2(5)
C26 C31 Cl4 119.2(4)
C37 C32 C33 115.5(4)
C37 C32 C15 122.8(4)
C33 C32 C15 121.7(4)
C34 C33 C32 122.9(5)
C34 C33 Cl5 117.8(4)
C32 C33 Cl5 119.3(4)
C35 C34 C33 119.1(5)
C35 C34 H34 120.4
C33 C34 H34 120.4
C34 C35 C36 120.9(5)
C34 C35 H35 119.5
C36 C35 H35 119.5
C35 C36 C37 119.0(5)
C35 C36 H36 120.5
C37 C36 H36 120.5
C36 C37 C32 122.4(5)
C36 C37 Cl6 117.9(4)
C32 C37 Cl6 119.7(3)
O1 C38 O2 124.4(6)
O1 C38 C39 124.8(6)
O2 C38 C39 110.8(7)
C38 C39 H39A 109.5
C38 C39 H39B 109.5
H39A C39 H39B 109.5
C38 C39 H39C 109.5
H39A C39 H39C 109.5
H39B C39 H39C 109.5
C41 C40 O2 109.8(9)
C41 C40 H40A 109.7
O2 C40 H40A 109.7
C41 C40 H40B 109.7
O2 C40 H40B 109.7
H40A C40 H40B 108.2
C40 C41 H41A 109.5
C40 C41 H41B 109.5
H41A C41 H41B 109.5
C40 C41 H41C 109.5
H41A C41 H41C 109.5
H41B C41 H41C 109.5
O3 C42 O4 122.4(6)
O3 C42 C43 124.2(6)
O4 C42 C43 113.2(5)
C42 C43 H43A 109.5
C42 C43 H43B 109.5
H43A C43 H43B 109.5
C42 C43 H43C 109.5
H43A C43 H43C 109.5
H43B C43 H43C 109.5
C45 C44 O4 110.8(7)
C45 C44 H44A 109.5
O4 C44 H44A 109.5
C45 C44 H44B 109.5
O4 C44 H44B 109.5
H44A C44 H44B 108.1
C44 C45 H45A 109.5
C44 C45 H45B 109.5
H45A C45 H45B 109.5
C44 C45 H45C 109.5
H45A C45 H45C 109.5
H45B C45 H45C 109.5

loop_
_geom_bond_atom_site_label_1
_geom_bond_atom_site_label_2
_geom_bond_distance
Mn1 N21 1.894(4)
Mn1 N24 1.896(4)
Mn1 N22 1.918(4)
Mn1 N23 1.923(3)
Mn1 O1 2.213(4)
Cl1 C21 1.730(5)
Cl2 C25 1.742(4)
Cl3 C27 1.746(6)
Cl4 C31 1.724(6)
Cl5 C33 1.736(5)
Cl6 C37 1.724(5)
N21 C4 1.370(5)
N21 C1 1.367(6)
N22 C9 1.385(6)
N22 C6 1.391(5)
N23 C11 1.380(6)
N23 C14 1.384(5)
N24 C19 1.374(6)
N24 C16 1.377(5)
O1 C38 1.192(6)
O2 C38 1.289(6)
O2 C40 1.409(9)
O3 C42 1.199(6)
O4 C42 1.312(7)
O4 C44 1.478(7)
C1 C2 1.407(6)
C1 C19 1.440(6)
C2 C3 1.396(6)
C2 H2 0.9300
C3 C4 1.405(6)
C3 H3 0.9300
C4 C5 1.417(6)
C5 C6 1.405(6)
C5 C20 1.492(6)
C6 C7 1.439(6)
C7 C8 1.351(6)
C7 H7 0.9300
C8 C9 1.427(6)
C8 H8 0.9300
C9 C10 1.406(6)
C10 C11 1.408(6)
C10 C26 1.495(6)
C11 C12 1.426(6)
C12 C13 1.357(6)
C12 H12 0.9300
C13 C14 1.426(6)
C13 H13 0.9300
C14 C15 1.394(6)
C15 C16 1.415(6)
C15 C32 1.500(6)
C16 C17 1.427(6)
C17 C18 1.384(6)
C17 H17 0.9300
C18 C19 1.408(6)
C18 H18 0.9300
C20 C25 1.381(6)
C20 C21 1.399(6)
C21 C22 1.384(6)
C22 C23 1.356(7)
C22 H22 0.9300
C23 C24 1.370(6)
C23 H23 0.9300
C24 C25 1.384(6)
C24 H24 0.9300
C26 C31 1.371(6)
C26 C27 1.405(7)
C27 C28 1.379(8)
C28 C29 1.353(9)
C28 H28 0.9300
C29 C30 1.374(9)
C29 H29 0.9300
C30 C31 1.361(8)
C30 H30 0.9300
C32 C37 1.388(6)
C32 C33 1.398(6)
C33 C34 1.378(6)
C34 C35 1.353(8)
C34 H34 0.9300
C35 C36 1.381(7)
C35 H35 0.9300
C36 C37 1.382(6)
C36 H36 0.9300
C38 C39 1.490(9)
C39 H39A 0.9600
C39 H39B 0.9600
C39 H39C 0.9600
C40 C41 1.400(8)
C40 H40A 0.9700
C40 H40B 0.9700
C41 H41A 0.9600
C41 H41B 0.9600
C41 H41C 0.9600
C42 C43 1.477(8)
C43 H43A 0.9600
C43 H43B 0.9600
C43 H43C 0.9600
C44 C45 1.455(10)
C44 H44A 0.9700
C44 H44B 0.9700
C45 H45A 0.9600
C45 H45B 0.9600
C45 H45C 0.9600
